data_7003070
loop_
_publ_author_name
'Zhou, Yongbo'
'Chen, Wanzhi'
'Wang, Daqi'

_publ_section_title
;
 Mononuclear, dinuclear, hexanuclear, and one-dimensional polymeric
 silver complexes having ligand-supported and unsupported argentophilic
 interactions stabilized by pincer-like 2,6-bis(5-pyrazolyl)pyridine
 ligands
;
_journal_issue 11
_journal_name_full 'Dalton Transactions'
_journal_page_first 1444
_journal_page_last 1453
_journal_paper_doi 10.1039/b710916d
_journal_year 2008
_chemical_formula_moiety 'C13 H14 N5 O0.50'
_chemical_formula_sum 'C13 H14 N5 O0.5'
_chemical_formula_weight 248.29
_chemical_name_systematic
;
?
;
_space_group_IT_number 50
_symmetry_cell_setting orthorhombic
_symmetry_space_group_name_Hall '-P 2ab 2b'
_symmetry_space_group_name_H-M 'P b a n :2'
_atom_sites_solution_hydrogens geom
_atom_sites_solution_primary direct
_atom_sites_solution_secondary difmap
_audit_creation_method SHELXL-97
_cell_angle_alpha 90.00
_cell_angle_beta 90.00
_cell_angle_gamma 90.00
_cell_formula_units_Z 4
_cell_length_a 8.226(2)
_cell_length_b 24.045(6)
_cell_length_c 6.477(2)
_cell_measurement_reflns_used 1413
_cell_measurement_temperature 293(2)
_cell_measurement_theta_max 21.8
_cell_measurement_theta_min 2.541
_cell_volume 1281.1(6)
_computing_cell_refinement 'Bruker SMART'
_computing_data_collection 'Bruker SMART'
_computing_data_reduction 'Bruker SAINT'
_computing_molecular_graphics 'Bruker SHELXTL'
_computing_publication_material 'Bruker SHELXTL'
_computing_structure_refinement 'SHELXL-97 (Sheldrick, 1997)'
_computing_structure_solution 'SHELXS-97 (Sheldrick, 1990)'
_diffrn_ambient_temperature 293(2)
_diffrn_measured_fraction_theta_full 0.993
_diffrn_measured_fraction_theta_max 0.993
_diffrn_measurement_device_type 'Bruker SMART CCD area-detector diffractometer'
_diffrn_measurement_method '\f and \w scans'
_diffrn_radiation_monochromator graphite
_diffrn_radiation_source 'fine-focus sealed tube'
_diffrn_radiation_type MoK\a
_diffrn_radiation_wavelength 0.71073
_diffrn_reflns_av_R_equivalents 0.0972
_diffrn_reflns_av_sigmaI/netI 0.0607
_diffrn_reflns_limit_h_max 7
_diffrn_reflns_limit_h_min -9
_diffrn_reflns_limit_k_max 24
_diffrn_reflns_limit_k_min -28
_diffrn_reflns_limit_l_max 7
_diffrn_reflns_limit_l_min -7
_diffrn_reflns_number 6085
_diffrn_reflns_theta_full 25.06
_diffrn_reflns_theta_max 25.06
_diffrn_reflns_theta_min 2.62
_exptl_absorpt_coefficient_mu 0.085
_exptl_absorpt_correction_T_max 0.9700
_exptl_absorpt_correction_T_min 0.9595
_exptl_absorpt_correction_type multi-scan
_exptl_absorpt_process_details sadabs
_exptl_crystal_colour colorless
_exptl_crystal_density_diffrn 1.287
_exptl_crystal_density_method 'not measured'
_exptl_crystal_description prism
_exptl_crystal_F_000 524
_exptl_crystal_size_max 0.49
_exptl_crystal_size_mid 0.38
_exptl_crystal_size_min 0.36
_refine_diff_density_max 0.301
_refine_diff_density_min -0.146
_refine_diff_density_rms 0.051
_refine_ls_extinction_method none
_refine_ls_goodness_of_fit_ref 1.070
_refine_ls_hydrogen_treatment constr
_refine_ls_matrix_type full
_refine_ls_number_parameters 87
_refine_ls_number_reflns 1146
_refine_ls_number_restraints 0
_refine_ls_restrained_S_all 1.070
_refine_ls_R_factor_all 0.1266
_refine_ls_R_factor_gt 0.0677
_refine_ls_shift/su_max 0.000
_refine_ls_shift/su_mean 0.000
_refine_ls_structure_factor_coef Fsqd
_refine_ls_weighting_details 'calc w=1/[\s^2^(Fo^2^)+(0.0877P)^2^+0.4485P] where P=(Fo^2^+2Fc^2^)/3'
_refine_ls_weighting_scheme calc
_refine_ls_wR_factor_gt 0.1724
_refine_ls_wR_factor_ref 0.2132
_reflns_number_gt 593
_reflns_number_total 1146
_reflns_threshold_expression >2sigma(I)
_cod_data_source_file b710916d.txt
_cod_data_source_block ligand_1
_cod_original_sg_symbol_H-M Pban
_cod_original_formula_sum 'C13 H14 N5 O0.50'
_cod_database_code 7003070

loop_
_symmetry_equiv_pos_as_xyz
'x, y, z'
'-x+1/2, -y+1/2, z'
'x, -y+1/2, -z'
'-x+1/2, y, -z'
'-x, -y, -z'
'x-1/2, y-1/2, -z'
'-x, y-1/2, z'
'x-1/2, -y, z'

loop_
_atom_site_label
_atom_site_type_symbol
_atom_site_fract_x
_atom_site_fract_y
_atom_site_fract_z
_atom_site_U_iso_or_equiv
_atom_site_adp_type
_atom_site_occupancy
_atom_site_symmetry_multiplicity
_atom_site_calc_flag
_atom_site_refinement_flags
_atom_site_disorder_assembly
_atom_site_disorder_group
N1 N 0.7500 0.11147(15) 0.5000 0.0676(11) Uani 1 2 d S . .
N2 N 0.5967(3) 0.17179(12) 0.7985(4) 0.0703(9) Uani 1 1 d . . .
H6 H 0.6413 0.1910 0.7019 0.084 Uiso 1 1 calc R . .
N3 N 0.5189(3) 0.19312(15) 0.9637(5) 0.0821(11) Uani 1 1 d . . .
C1 C 0.6737(4) 0.08333(15) 0.6495(7) 0.0853(13) Uani 1 1 d . . .
C6 C 0.5942(4) 0.11679(17) 0.8072(6) 0.0782(11) Uani 1 1 d . . .
C7 C 0.5097(5) 0.1021(3) 0.9836(9) 0.1089(17) Uani 1 1 d . . .
H7 H 0.4873 0.0663 1.0292 0.131 Uiso 1 1 calc R . .
C8 C 0.4652(5) 0.1512(3) 1.0787(7) 0.1019(17) Uani 1 1 d . . .
C9 C 0.3781(6) 0.1608(3) 1.2748(7) 0.144(2) Uani 1 1 d . . .
H9A H 0.3231 0.1960 1.2692 0.216 Uiso 1 1 calc R . .
H9B H 0.4545 0.1610 1.3868 0.216 Uiso 1 1 calc R . .
H9C H 0.3001 0.1316 1.2959 0.216 Uiso 1 1 calc R . .
O1 O 0.7500 0.2500 0.5000 0.0762(14) Uani 1 4 d S . .
C2 C 0.6716(7) 0.02566(18) 0.6518(12) 0.154(3) Uani 1 1 d . . .
H2 H 0.6172 0.0066 0.7559 0.185 Uiso 1 1 calc R . .
C3 C 0.7500 -0.0026(3) 0.5000 0.202(6) Uani 1 2 d S . .
H3 H 0.7500 -0.0413 0.5000 0.243 Uiso 1 2 calc SR . .

loop_
_atom_site_aniso_label
_atom_site_aniso_U_11
_atom_site_aniso_U_22
_atom_site_aniso_U_33
_atom_site_aniso_U_23
_atom_site_aniso_U_13
_atom_site_aniso_U_12
N1 0.055(2) 0.048(2) 0.100(3) 0.000 -0.008(2) 0.000
N2 0.0634(19) 0.079(2) 0.068(2) 0.0168(15) -0.0016(15) -0.0095(15)
N3 0.0607(18) 0.132(3) 0.0534(17) 0.0083(18) 0.0012(16) -0.0118(18)
C1 0.060(2) 0.058(2) 0.138(4) 0.023(2) -0.007(2) -0.0058(19)
C6 0.059(2) 0.073(3) 0.103(3) 0.031(2) -0.011(2) -0.009(2)
C7 0.075(3) 0.134(4) 0.118(4) 0.072(4) -0.011(3) -0.031(3)
C8 0.058(2) 0.178(5) 0.070(3) 0.045(3) -0.010(2) -0.025(3)
C9 0.077(3) 0.284(8) 0.070(3) 0.039(3) 0.005(3) -0.031(4)
O1 0.103(4) 0.052(2) 0.073(3) 0.000 0.000 0.000
C2 0.117(4) 0.053(3) 0.293(8) 0.045(4) 0.039(5) -0.002(3)
C3 0.148(8) 0.041(4) 0.418(18) 0.000 0.042(11) 0.000

loop_
_atom_type_symbol
_atom_type_description
_atom_type_scat_dispersion_real
_atom_type_scat_dispersion_imag
_atom_type_scat_source
C C 0.0033 0.0016 'International Tables Vol C Tables 4.2.6.8 and 6.1.1.4'
H H 0.0000 0.0000 'International Tables Vol C Tables 4.2.6.8 and 6.1.1.4'
N N 0.0061 0.0033 'International Tables Vol C Tables 4.2.6.8 and 6.1.1.4'
O O 0.0106 0.0060 'International Tables Vol C Tables 4.2.6.8 and 6.1.1.4'

loop_
_geom_angle_atom_site_label_1
_geom_angle_atom_site_label_2
_geom_angle_atom_site_label_3
_geom_angle
_geom_angle_site_symmetry_1
_geom_angle_site_symmetry_3
_geom_angle_publ_flag
C1 N1 C1 119.2(5) 4_656 . ?
C6 N2 N3 109.8(3) . . ?
C6 N2 H6 125.1 . . ?
N3 N2 H6 125.1 . . ?
C8 N3 N2 108.3(4) . . ?
N1 C1 C2 121.3(5) . . ?
N1 C1 C6 116.1(3) . . ?
C2 C1 C6 122.7(5) . . ?
N2 C6 C7 107.3(4) . . ?
N2 C6 C1 121.0(3) . . ?
C7 C6 C1 131.7(4) . . ?
C8 C7 C6 106.5(4) . . ?
C8 C7 H7 126.8 . . ?
C6 C7 H7 126.8 . . ?
N3 C8 C7 108.1(4) . . ?
N3 C8 C9 121.7(6) . . ?
C7 C8 C9 130.2(5) . . ?
C8 C9 H9A 109.5 . . ?
C8 C9 H9B 109.5 . . ?
H9A C9 H9B 109.5 . . ?
C8 C9 H9C 109.5 . . ?
H9A C9 H9C 109.5 . . ?
H9B C9 H9C 109.5 . . ?
C3 C2 C1 119.2(6) . . ?
C3 C2 H2 120.4 . . ?
C1 C2 H2 120.4 . . ?
C2 C3 C2 119.9(6) . 4_656 ?
C2 C3 H3 120.1 . . ?
C2 C3 H3 120.1 4_656 . ?

loop_
_geom_bond_atom_site_label_1
_geom_bond_atom_site_label_2
_geom_bond_distance
_geom_bond_site_symmetry_2
_geom_bond_publ_flag
N1 C1 1.338(4) 4_656 ?
N1 C1 1.338(4) . ?
N2 C6 1.324(5) . ?
N2 N3 1.349(4) . ?
N2 H6 0.8600 . ?
N3 C8 1.328(5) . ?
C1 C2 1.387(6) . ?
C1 C6 1.455(6) . ?
C6 C7 1.383(6) . ?
C7 C8 1.381(7) . ?
C7 H7 0.9300 . ?
C8 C9 1.476(6) . ?
C9 H9A 0.9600 . ?
C9 H9B 0.9600 . ?
C9 H9C 0.9600 . ?
C2 C3 1.358(6) . ?
C2 H2 0.9300 . ?
C3 C2 1.358(6) 4_656 ?
C3 H3 0.9300 . ?
